data_7122622
loop_
_publ_author_name
'Sun, Jiarui'
'Cheng, Xiangsheng'
'Mansaray, John Kamanda'
'Fei, Weihong'
'Wan, Jieping'
'Yao, Weijun'

_publ_section_title
;
 A copper-catalyzed three component reaction of aryl acetylene, sulfonyl
 azide and enaminone to form iminolactone via 6\p electrocyclization.
;
_journal_issue 99
_journal_name_full 'Chemical communications (Cambridge, England)'
_journal_page_first 13953
_journal_page_last 13956
_journal_paper_doi 10.1039/c8cc06868b
_journal_volume 54
_journal_year 2018
_chemical_formula_moiety 'C24 H19 N O3 S'
_chemical_formula_sum 'C24 H19 N O3 S'
_chemical_formula_weight 401.46
_space_group_crystal_system monoclinic
_space_group_IT_number 14
_space_group_name_Hall '-P 2ybc'
_space_group_name_H-M_alt 'P 1 21/c 1'
_symmetry_space_group_name_Hall '-P 2ybc'
_symmetry_space_group_name_H-M 'P 1 21/c 1'
_atom_sites_solution_hydrogens geom
_audit_creation_date 2017-06-07
_audit_creation_method
;
Olex2 1.2
(compiled 2017.03.28 svn.r3405 for OlexSys, GUI svn.r5337)
;
_audit_update_record
;
2018-08-01 deposited with the CCDC.
2018-11-19 downloaded from the CCDC.
;
_cell_angle_alpha 90
_cell_angle_beta 98.650(5)
_cell_angle_gamma 90
_cell_formula_units_Z 4
_cell_length_a 16.2229(11)
_cell_length_b 10.6431(5)
_cell_length_c 12.0294(7)
_cell_measurement_reflns_used 1881
_cell_measurement_temperature 293(2)
_cell_measurement_theta_max 29.2400
_cell_measurement_theta_min 2.9713
_cell_volume 2053.4(2)
_computing_cell_refinement
;
CrysAlisPro, Agilent Technologies,
Version 1.171.35.11 (release 16-05-2011 CrysAlis171 .NET)
(compiled May 16 2011,17:55:39)
;
_computing_data_collection
;
CrysAlisPro, Agilent Technologies,
Version 1.171.35.11 (release 16-05-2011 CrysAlis171 .NET)
(compiled May 16 2011,17:55:39)
;
_computing_data_reduction
;
CrysAlisPro, Agilent Technologies,
Version 1.171.35.11 (release 16-05-2011 CrysAlis171 .NET)
(compiled May 16 2011,17:55:39)
;
_computing_molecular_graphics 'Olex2 (Dolomanov et al., 2009)'
_computing_publication_material 'Olex2 (Dolomanov et al., 2009)'
_computing_structure_refinement 'ShelXL (Sheldrick, 2015)'
_diffrn_ambient_temperature 293.15
_diffrn_detector_area_resol_mean 10.3592
_diffrn_measured_fraction_theta_full 0.998
_diffrn_measured_fraction_theta_max 0.998
_diffrn_measurement_details
;
#__ type_ start__ end____ width___ exp.time_
  1 omega  -33.00   59.00   1.0000    6.0000
omega____ theta____ kappa____ phi______ frames
    -      -11.5149   38.0000  -30.0000 92

#__ type_ start__ end____ width___ exp.time_
  2 omega  -36.00   49.00   1.0000    6.0000
omega____ theta____ kappa____ phi______ frames
    -      -11.5149   38.0000   90.0000 85
;
_diffrn_measurement_device_type 'Xcalibur, Atlas, Gemini ultra'
_diffrn_measurement_method '\w scans'
_diffrn_orient_matrix_UB_11 0.0139323000
_diffrn_orient_matrix_UB_12 -0.0308081000
_diffrn_orient_matrix_UB_13 0.0516979000
_diffrn_orient_matrix_UB_21 0.0344041000
_diffrn_orient_matrix_UB_22 0.0416891000
_diffrn_orient_matrix_UB_23 0.0101509000
_diffrn_orient_matrix_UB_31 -0.0240370000
_diffrn_orient_matrix_UB_32 0.0418923000
_diffrn_orient_matrix_UB_33 0.0279620000
_diffrn_radiation_monochromator graphite
_diffrn_radiation_type MoK\a
_diffrn_radiation_wavelength 0.71073
_diffrn_reflns_av_R_equivalents 0.0344
_diffrn_reflns_av_unetI/netI 0.0517
_diffrn_reflns_Laue_measured_fraction_full 0.998
_diffrn_reflns_Laue_measured_fraction_max 0.998
_diffrn_reflns_limit_h_max 19
_diffrn_reflns_limit_h_min -19
_diffrn_reflns_limit_k_max 12
_diffrn_reflns_limit_k_min -12
_diffrn_reflns_limit_l_max 9
_diffrn_reflns_limit_l_min -14
_diffrn_reflns_number 7994
_diffrn_reflns_point_group_measured_fraction_full 0.998
_diffrn_reflns_point_group_measured_fraction_max 0.998
_diffrn_reflns_theta_full 25.242
_diffrn_reflns_theta_max 25.347
_diffrn_reflns_theta_min 2.977
_diffrn_source 'Enhance (Mo) X-ray Source'
_exptl_absorpt_coefficient_mu 0.183
_exptl_absorpt_correction_T_max 1.00000
_exptl_absorpt_correction_T_min 0.86145
_exptl_absorpt_correction_type multi-scan
_exptl_absorpt_process_details
;
CrysAlisPro, Agilent Technologies,
Version 1.171.35.11 (release 16-05-2011 CrysAlis171 .NET)
(compiled May 16 2011,17:55:39)
Empirical absorption correction using spherical harmonics,
 implemented in SCALE3 ABSPACK scaling algorithm.
;
_exptl_crystal_colour yellow
_exptl_crystal_colour_primary yellow
_exptl_crystal_density_diffrn 1.299
_exptl_crystal_description plate
_exptl_crystal_F_000 840
_exptl_crystal_size_max 0.42
_exptl_crystal_size_mid 0.28
_exptl_crystal_size_min 0.13
_refine_diff_density_max 0.203
_refine_diff_density_min -0.393
_refine_diff_density_rms 0.049
_refine_ls_extinction_method none
_refine_ls_goodness_of_fit_ref 1.048
_refine_ls_hydrogen_treatment constr
_refine_ls_matrix_type full
_refine_ls_number_parameters 263
_refine_ls_number_reflns 3759
_refine_ls_number_restraints 0
_refine_ls_restrained_S_all 1.048
_refine_ls_R_factor_all 0.0747
_refine_ls_R_factor_gt 0.0494
_refine_ls_shift/su_max 0.001
_refine_ls_shift/su_mean 0.000
_refine_ls_structure_factor_coef Fsqd
_refine_ls_weighting_details 'w=1/[\s^2^(Fo^2^)+(0.0626P)^2^+0.2318P] where P=(Fo^2^+2Fc^2^)/3'
_refine_ls_weighting_scheme calc
_refine_ls_wR_factor_gt 0.1161
_refine_ls_wR_factor_ref 0.1381
_reflns_Friedel_coverage 0.000
_reflns_number_gt 2721
_reflns_number_total 3759
_reflns_threshold_expression 'I > 2\s(I)'
_cod_data_source_file c8cc06868b2.cif
_cod_data_source_block 170607_520c_pl
_cod_depositor_comments 'Adding full bibliography for 7122622.cif.'
_cod_database_code 7122622
_shelx_shelxl_version_number 2016/6
_chemical_oxdiff_formula 'c10 h10 n2 o8 s1'
_shelx_space_group_comment
;
The symmetry employed for this shelxl refinement is uniquely defined
by the following loop, which should always be used as a source of
symmetry information in preference to the above space-group names.
They are only intended as comments.
;
_shelx_estimated_absorpt_t_max 0.977
_shelx_estimated_absorpt_t_min 0.927
_reflns_odcompleteness_completeness 99.57
_reflns_odcompleteness_iscentric 1
_reflns_odcompleteness_theta 26.32
_olex2_refinement_description
;
1. Fixed Uiso
 At 1.2 times of:
  All C(H) groups
 At 1.5 times of:
  All C(H,H,H) groups
2.a Aromatic/amide H refined with riding coordinates:
 C1(H1), C2(H2), C3(H3), C4(H4), C5(H5), C8(H8), C9(H9), C13(H13), C14(H14),
 C15(H15), C16(H16), C17(H17), C19(H19), C20(H20), C22(H22), C23(H23)
2.b Idealised Me refined as rotating group:
 C24(H24A,H24B,H24C)
;
_olex2_submission_special_instructions 'No special instructions were received'

loop_
_space_group_symop_operation_xyz
'x, y, z'
'-x, y+1/2, -z+1/2'
'-x, -y, -z'
'x, -y-1/2, z-1/2'

loop_
_atom_site_label
_atom_site_type_symbol
_atom_site_fract_x
_atom_site_fract_y
_atom_site_fract_z
_atom_site_U_iso_or_equiv
_atom_site_adp_type
_atom_site_occupancy
_atom_site_site_symmetry_order
_atom_site_calc_flag
_atom_site_refinement_flags_posn
S1 S 0.24923(4) 0.31717(5) 0.44775(5) 0.0430(2) Uani 1 1 d .
O1 O 0.35694(9) 0.51394(13) 0.48561(12) 0.0411(4) Uani 1 1 d .
O2 O 0.23154(13) 0.36177(18) 0.55368(14) 0.0664(6) Uani 1 1 d .
O3 O 0.32078(10) 0.23783(16) 0.44959(16) 0.0611(5) Uani 1 1 d .
N1 N 0.25286(11) 0.43231(17) 0.35853(15) 0.0419(5) Uani 1 1 d .
C1 C 0.52985(15) 0.6340(2) 0.6838(2) 0.0490(6) Uani 1 1 d .
H1 H 0.554561 0.689441 0.638941 0.059 Uiso 1 1 calc R
C2 C 0.56592(16) 0.6141(2) 0.7938(2) 0.0545(7) Uani 1 1 d .
H2 H 0.614306 0.656944 0.823080 0.065 Uiso 1 1 calc R
C3 C 0.53057(17) 0.5315(3) 0.8597(2) 0.0572(7) Uani 1 1 d .
H3 H 0.555350 0.517361 0.933512 0.069 Uiso 1 1 calc R
C4 C 0.45801(18) 0.4687(2) 0.8169(2) 0.0569(7) Uani 1 1 d .
H4 H 0.434009 0.413055 0.862351 0.068 Uiso 1 1 calc R
C5 C 0.42096(16) 0.4882(2) 0.7072(2) 0.0477(6) Uani 1 1 d .
H5 H 0.372303 0.445544 0.678673 0.057 Uiso 1 1 calc R
C6 C 0.45674(14) 0.5717(2) 0.63943(18) 0.0401(5) Uani 1 1 d .
C7 C 0.41673(14) 0.5994(2) 0.52525(19) 0.0427(6) Uani 1 1 d .
C8 C 0.42992(18) 0.6955(2) 0.4587(2) 0.0586(7) Uani 1 1 d .
H8 H 0.471598 0.753812 0.482311 0.070 Uiso 1 1 calc R
C9 C 0.38052(17) 0.7082(2) 0.3528(2) 0.0562(7) Uani 1 1 d .
H9 H 0.391181 0.775028 0.307224 0.067 Uiso 1 1 calc R
C10 C 0.31789(15) 0.6273(2) 0.31371(19) 0.0425(6) Uani 1 1 d .
C11 C 0.30695(14) 0.5211(2) 0.38445(18) 0.0381(5) Uani 1 1 d .
C12 C 0.26537(15) 0.6494(2) 0.2037(2) 0.0436(6) Uani 1 1 d .
C13 C 0.24341(16) 0.5559(2) 0.1246(2) 0.0531(7) Uani 1 1 d .
H13 H 0.257076 0.472779 0.142935 0.064 Uiso 1 1 calc R
C14 C 0.20157(18) 0.5843(3) 0.0191(2) 0.0638(8) Uani 1 1 d .
H14 H 0.188207 0.520317 -0.033170 0.077 Uiso 1 1 calc R
C15 C 0.17939(18) 0.7060(3) -0.0097(3) 0.0660(8) Uani 1 1 d .
H15 H 0.151465 0.724711 -0.081050 0.079 Uiso 1 1 calc R
C16 C 0.19897(18) 0.7991(3) 0.0681(3) 0.0649(8) Uani 1 1 d .
H16 H 0.183371 0.881470 0.049810 0.078 Uiso 1 1 calc R
C17 C 0.24166(17) 0.7721(2) 0.1736(2) 0.0573(7) Uani 1 1 d .
H17 H 0.254784 0.836718 0.225210 0.069 Uiso 1 1 calc R
C18 C 0.16179(13) 0.2334(2) 0.38317(19) 0.0394(5) Uani 1 1 d .
C19 C 0.09326(17) 0.2206(3) 0.4382(3) 0.0622(8) Uani 1 1 d .
H19 H 0.091539 0.261225 0.506216 0.075 Uiso 1 1 calc R
C20 C 0.02757(18) 0.1466(3) 0.3906(3) 0.0790(10) Uani 1 1 d .
H20 H -0.018700 0.138167 0.427194 0.095 Uiso 1 1 calc R
C21 C 0.02869(18) 0.0849(3) 0.2905(3) 0.0726(9) Uani 1 1 d .
C22 C 0.09778(19) 0.0998(3) 0.2375(2) 0.0679(8) Uani 1 1 d .
H22 H 0.099615 0.059231 0.169471 0.081 Uiso 1 1 calc R
C23 C 0.16392(16) 0.1732(2) 0.2831(2) 0.0532(7) Uani 1 1 d .
H23 H 0.210002 0.181904 0.246188 0.064 Uiso 1 1 calc R
C24 C -0.0436(2) 0.0023(5) 0.2396(4) 0.1294(17) Uani 1 1 d .
H24A H -0.030049 -0.084173 0.255994 0.194 Uiso 1 1 calc GR
H24B H -0.053788 0.014304 0.159582 0.194 Uiso 1 1 calc GR
H24C H -0.092601 0.024607 0.270967 0.194 Uiso 1 1 calc GR

loop_
_atom_site_aniso_label
_atom_site_aniso_U_11
_atom_site_aniso_U_22
_atom_site_aniso_U_33
_atom_site_aniso_U_23
_atom_site_aniso_U_13
_atom_site_aniso_U_12
S1 0.0474(4) 0.0416(4) 0.0397(4) 0.0055(2) 0.0057(3) -0.0112(3)
O1 0.0486(9) 0.0359(8) 0.0383(9) 0.0009(7) 0.0045(7) -0.0094(7)
O2 0.0904(14) 0.0738(12) 0.0381(10) -0.0075(9) 0.0196(9) -0.0356(11)
O3 0.0443(10) 0.0516(10) 0.0832(14) 0.0177(9) -0.0038(9) -0.0023(8)
N1 0.0459(11) 0.0377(10) 0.0423(11) 0.0019(9) 0.0075(9) -0.0078(9)
C1 0.0475(14) 0.0463(14) 0.0545(16) -0.0047(12) 0.0123(12) -0.0025(12)
C2 0.0464(15) 0.0583(16) 0.0563(17) -0.0093(13) -0.0006(12) 0.0023(13)
C3 0.0648(18) 0.0589(16) 0.0463(16) -0.0040(13) 0.0025(13) 0.0151(14)
C4 0.0789(19) 0.0463(14) 0.0459(15) 0.0027(12) 0.0108(14) 0.0003(14)
C5 0.0590(15) 0.0386(12) 0.0451(14) -0.0056(11) 0.0065(12) -0.0074(12)
C6 0.0467(13) 0.0349(12) 0.0394(13) -0.0044(10) 0.0083(11) 0.0013(10)
C7 0.0466(14) 0.0369(12) 0.0458(14) -0.0056(10) 0.0110(11) -0.0103(11)
C8 0.0718(18) 0.0544(15) 0.0477(16) 0.0023(13) 0.0021(13) -0.0291(14)
C9 0.0737(18) 0.0461(14) 0.0493(16) 0.0089(12) 0.0107(14) -0.0188(13)
C10 0.0516(14) 0.0352(12) 0.0423(14) 0.0009(10) 0.0127(11) -0.0045(11)
C11 0.0411(12) 0.0348(12) 0.0399(13) -0.0003(10) 0.0107(10) -0.0024(10)
C12 0.0475(14) 0.0399(12) 0.0456(14) 0.0061(11) 0.0138(11) -0.0049(11)
C13 0.0672(17) 0.0404(13) 0.0497(16) 0.0022(12) 0.0024(13) -0.0005(13)
C14 0.075(2) 0.0606(17) 0.0532(17) -0.0045(14) 0.0007(14) -0.0061(15)
C15 0.0706(19) 0.0731(19) 0.0526(17) 0.0148(15) 0.0042(14) 0.0027(16)
C16 0.078(2) 0.0493(15) 0.068(2) 0.0184(15) 0.0121(16) 0.0054(15)
C17 0.0726(18) 0.0446(14) 0.0549(17) 0.0032(12) 0.0104(14) -0.0015(13)
C18 0.0402(13) 0.0369(12) 0.0415(13) 0.0049(10) 0.0076(10) -0.0045(10)
C19 0.0545(16) 0.0611(17) 0.077(2) -0.0128(15) 0.0294(15) -0.0098(14)
C20 0.0470(17) 0.083(2) 0.113(3) -0.016(2) 0.0337(17) -0.0180(16)
C21 0.0521(17) 0.0717(19) 0.091(2) -0.0095(18) 0.0023(16) -0.0185(15)
C22 0.074(2) 0.0708(19) 0.0571(18) -0.0124(14) 0.0053(15) -0.0189(16)
C23 0.0539(16) 0.0605(16) 0.0466(15) -0.0037(12) 0.0124(12) -0.0142(13)
C24 0.082(3) 0.145(4) 0.156(4) -0.041(3) 0.002(3) -0.065(3)

loop_
_atom_type_symbol
_atom_type_description
_atom_type_scat_dispersion_real
_atom_type_scat_dispersion_imag
_atom_type_scat_source
C C 0.0033 0.0016 'International Tables Vol C Tables 4.2.6.8 and 6.1.1.4'
H H 0.0000 0.0000 'International Tables Vol C Tables 4.2.6.8 and 6.1.1.4'
N N 0.0061 0.0033 'International Tables Vol C Tables 4.2.6.8 and 6.1.1.4'
O O 0.0106 0.0060 'International Tables Vol C Tables 4.2.6.8 and 6.1.1.4'
S S 0.1246 0.1234 'International Tables Vol C Tables 4.2.6.8 and 6.1.1.4'

loop_
_geom_angle_atom_site_label_1
_geom_angle_atom_site_label_2
_geom_angle_atom_site_label_3
_geom_angle
O2 S1 O3 116.93(12)
O2 S1 N1 111.60(11)
O2 S1 C18 107.83(11)
O3 S1 N1 110.04(10)
O3 S1 C18 107.86(11)
N1 S1 C18 101.33(10)
C11 O1 C7 124.98(17)
C11 N1 S1 118.59(16)
C2 C1 H1 119.7
C2 C1 C6 120.5(2)
C6 C1 H1 119.7
C1 C2 H2 120.0
C3 C2 C1 120.0(2)
C3 C2 H2 120.0
C2 C3 H3 119.9
C2 C3 C4 120.2(2)
C4 C3 H3 119.9
C3 C4 H4 119.8
C5 C4 C3 120.4(2)
C5 C4 H4 119.8
C4 C5 H5 120.1
C4 C5 C6 119.7(2)
C6 C5 H5 120.1
C1 C6 C7 119.8(2)
C5 C6 C1 119.1(2)
C5 C6 C7 121.0(2)
O1 C7 C6 112.80(18)
C8 C7 O1 118.1(2)
C8 C7 C6 129.1(2)
C7 C8 H8 120.1
C7 C8 C9 119.7(2)
C9 C8 H8 120.1
C8 C9 H9 118.4
C10 C9 C8 123.2(2)
C10 C9 H9 118.4
C9 C10 C11 116.4(2)
C9 C10 C12 120.5(2)
C11 C10 C12 123.1(2)
O1 C11 C10 117.56(19)
N1 C11 O1 117.76(19)
N1 C11 C10 124.7(2)
C13 C12 C10 123.6(2)
C13 C12 C17 117.5(2)
C17 C12 C10 118.7(2)
C12 C13 H13 119.5
C14 C13 C12 120.9(2)
C14 C13 H13 119.5
C13 C14 H14 119.6
C15 C14 C13 120.8(3)
C15 C14 H14 119.6
C14 C15 H15 120.5
C16 C15 C14 119.0(3)
C16 C15 H15 120.5
C15 C16 H16 119.6
C15 C16 C17 120.7(3)
C17 C16 H16 119.6
C12 C17 H17 119.5
C16 C17 C12 121.0(2)
C16 C17 H17 119.5
C19 C18 S1 119.53(19)
C23 C18 S1 120.11(17)
C23 C18 C19 120.2(2)
C18 C19 H19 120.5
C20 C19 C18 119.0(3)
C20 C19 H19 120.5
C19 C20 H20 119.1
C21 C20 C19 121.7(3)
C21 C20 H20 119.1
C20 C21 C22 117.9(3)
C20 C21 C24 121.2(3)
C22 C21 C24 120.8(3)
C21 C22 H22 119.3
C23 C22 C21 121.4(3)
C23 C22 H22 119.3
C18 C23 C22 119.8(2)
C18 C23 H23 120.1
C22 C23 H23 120.1
C21 C24 H24A 109.5
C21 C24 H24B 109.5
C21 C24 H24C 109.5
H24A C24 H24B 109.5
H24A C24 H24C 109.5
H24B C24 H24C 109.5

loop_
_geom_bond_atom_site_label_1
_geom_bond_atom_site_label_2
_geom_bond_distance
S1 O2 1.4287(17)
S1 O3 1.4329(18)
S1 N1 1.6358(19)
S1 C18 1.755(2)
O1 C7 1.362(3)
O1 C11 1.359(3)
N1 C11 1.296(3)
C1 H1 0.9300
C1 C2 1.380(3)
C1 C6 1.393(3)
C2 H2 0.9300
C2 C3 1.367(4)
C3 H3 0.9300
C3 C4 1.384(4)
C4 H4 0.9300
C4 C5 1.382(3)
C5 H5 0.9300
C5 C6 1.391(3)
C6 C7 1.458(3)
C7 C8 1.336(3)
C8 H8 0.9300
C8 C9 1.406(4)
C9 H9 0.9300
C9 C10 1.360(3)
C10 C11 1.442(3)
C10 C12 1.481(3)
C12 C13 1.386(3)
C12 C17 1.394(3)
C13 H13 0.9300
C13 C14 1.380(4)
C14 H14 0.9300
C14 C15 1.375(4)
C15 H15 0.9300
C15 C16 1.367(4)
C16 H16 0.9300
C16 C17 1.381(4)
C17 H17 0.9300
C18 C19 1.383(3)
C18 C23 1.369(3)
C19 H19 0.9300
C19 C20 1.378(4)
C20 H20 0.9300
C20 C21 1.374(4)
C21 C22 1.379(4)
C21 C24 1.519(4)
C22 H22 0.9300
C22 C23 1.373(4)
C23 H23 0.9300
C24 H24A 0.9600
C24 H24B 0.9600
C24 H24C 0.9600

loop_
_geom_torsion_atom_site_label_1
_geom_torsion_atom_site_label_2
_geom_torsion_atom_site_label_3
_geom_torsion_atom_site_label_4
_geom_torsion
S1 N1 C11 O1 -0.9(3)
S1 N1 C11 C10 179.22(17)
S1 C18 C19 C20 -175.1(2)
S1 C18 C23 C22 174.9(2)
O1 C7 C8 C9 2.2(4)
O2 S1 N1 C11 59.6(2)
O2 S1 C18 C19 -0.8(2)
O2 S1 C18 C23 -175.8(2)
O3 S1 N1 C11 -71.96(19)
O3 S1 C18 C19 126.3(2)
O3 S1 C18 C23 -48.6(2)
N1 S1 C18 C19 -118.1(2)
N1 S1 C18 C23 66.9(2)
C1 C2 C3 C4 -0.8(4)
C1 C6 C7 O1 167.02(19)
C1 C6 C7 C8 -14.4(4)
C2 C1 C6 C5 -0.6(3)
C2 C1 C6 C7 176.3(2)
C2 C3 C4 C5 0.5(4)
C3 C4 C5 C6 -0.2(4)
C4 C5 C6 C1 0.3(3)
C4 C5 C6 C7 -176.6(2)
C5 C6 C7 O1 -16.0(3)
C5 C6 C7 C8 162.5(3)
C6 C1 C2 C3 0.9(4)
C6 C7 C8 C9 -176.3(2)
C7 O1 C11 N1 180.00(19)
C7 O1 C11 C10 -0.1(3)
C7 C8 C9 C10 0.9(4)
C8 C9 C10 C11 -3.5(4)
C8 C9 C10 C12 176.9(2)
C9 C10 C11 O1 3.1(3)
C9 C10 C11 N1 -177.0(2)
C9 C10 C12 C13 135.5(3)
C9 C10 C12 C17 -39.3(3)
C10 C12 C13 C14 -173.3(2)
C10 C12 C17 C16 174.3(2)
C11 O1 C7 C6 176.13(18)
C11 O1 C7 C8 -2.6(3)
C11 C10 C12 C13 -44.0(3)
C11 C10 C12 C17 141.1(2)
C12 C10 C11 O1 -177.40(19)
C12 C10 C11 N1 2.5(4)
C12 C13 C14 C15 -1.0(4)
C13 C12 C17 C16 -0.9(4)
C13 C14 C15 C16 -0.4(4)
C14 C15 C16 C17 1.1(4)
C15 C16 C17 C12 -0.4(4)
C17 C12 C13 C14 1.7(4)
C18 S1 N1 C11 174.09(17)
C18 C19 C20 C21 0.4(5)
C19 C18 C23 C22 0.0(4)
C19 C20 C21 C22 -0.5(5)
C19 C20 C21 C24 179.2(3)
C20 C21 C22 C23 0.4(5)
C21 C22 C23 C18 -0.1(5)
C23 C18 C19 C20 -0.1(4)
C24 C21 C22 C23 -179.3(3)
